data_4516694
loop_
_publ_author_name
'Qureshi, Zafar'
'Kim, Jung Yun'
'Bruun, Theodora'
'Lam, Heather'
'Lautens, Mark'

_publ_section_title
;
 Cu/Pd-Catalyzed Synthesis of Fully Decorated Polycyclic Triazoles:
 Introducing C--H Functionalization to Multicomponent Multicatalytic
 Reactions ((MC)2R)
;
_journal_issue 8
_journal_name_full 'ACS Catalysis'
_journal_page_first 4946
_journal_paper_doi 10.1021/acscatal.6b00858
_journal_volume 6
_journal_year 2016
_chemical_absolute_configuration ad
_chemical_formula_moiety 'C24 H25 N3 O2'
_chemical_formula_sum 'C24 H25 N3 O2'
_chemical_formula_weight 387.47
_space_group_crystal_system orthorhombic
_space_group_IT_number 19
_space_group_name_Hall 'P 2ac 2ab'
_space_group_name_H-M_alt 'P 21 21 21'
_atom_sites_solution_hydrogens geom
_audit_creation_method SHELXL-2014/7
_cell_angle_alpha 90
_cell_angle_beta 90
_cell_angle_gamma 90
_cell_formula_units_Z 4
_cell_length_a 5.1839(2)
_cell_length_b 17.3160(5)
_cell_length_c 23.0197(7)
_cell_measurement_reflns_used 9120
_cell_measurement_temperature 147(2)
_cell_measurement_theta_max 67.03
_cell_measurement_theta_min 3.19
_cell_volume 2066.35(12)
_computing_cell_refinement APEX2
_computing_data_collection 'APEX2 (Bruker, 2014)'
_computing_data_reduction 'SAINT (Bruker, 2014)'
_computing_molecular_graphics 'PLATON (Spek, 2009)'
_computing_publication_material 'SHELXTL (Sheldrick, 2008)'
_computing_structure_refinement 'SHELXL-2014/7 (Sheldrick, 2015)'
_computing_structure_solution 'SHELXT (Sheldrick, 2015)'
_diffrn_ambient_temperature 147(2)
_diffrn_measured_fraction_theta_full 0.989
_diffrn_measured_fraction_theta_max 0.989
_diffrn_measurement_device_type 'Bruker Kappa APEX-DUO CCD'
_diffrn_measurement_method '\f and \w scans'
_diffrn_radiation_type CuK\a
_diffrn_radiation_wavelength 1.54178
_diffrn_reflns_av_R_equivalents 0.0392
_diffrn_reflns_av_unetI/netI 0.0205
_diffrn_reflns_Laue_measured_fraction_full 0.989
_diffrn_reflns_Laue_measured_fraction_max 0.989
_diffrn_reflns_limit_h_max 5
_diffrn_reflns_limit_h_min -6
_diffrn_reflns_limit_k_max 20
_diffrn_reflns_limit_k_min -20
_diffrn_reflns_limit_l_max 27
_diffrn_reflns_limit_l_min -27
_diffrn_reflns_number 32138
_diffrn_reflns_point_group_measured_fraction_full 0.986
_diffrn_reflns_point_group_measured_fraction_max 0.986
_diffrn_reflns_theta_full 67.235
_diffrn_reflns_theta_max 67.235
_diffrn_reflns_theta_min 3.193
_diffrn_source 'Bruker ImuS with multi-layer optics'
_exptl_absorpt_coefficient_mu 0.639
_exptl_absorpt_correction_T_max 0.7529
_exptl_absorpt_correction_T_min 0.6608
_exptl_absorpt_correction_type multi-scan
_exptl_absorpt_process_details 'SADABS (Sheldrick, 1996)'
_exptl_crystal_colour colourless
_exptl_crystal_density_diffrn 1.245
_exptl_crystal_description needle
_exptl_crystal_F_000 824
_exptl_crystal_size_max 0.220
_exptl_crystal_size_mid 0.060
_exptl_crystal_size_min 0.060
_refine_diff_density_max 0.209
_refine_diff_density_min -0.140
_refine_diff_density_rms 0.030
_refine_ls_abs_structure_details
; 
 Flack x determined using 1418 quotients [(I+)-(I-)]/[(I+)+(I-)] 
 (Parsons, Flack and Wagner, Acta Cryst. B69 (2013) 249-259). 
;
_refine_ls_abs_structure_Flack 0.01(7)
_refine_ls_extinction_method none
_refine_ls_goodness_of_fit_ref 1.056
_refine_ls_hydrogen_treatment constr
_refine_ls_matrix_type full
_refine_ls_number_parameters 272
_refine_ls_number_reflns 3655
_refine_ls_number_restraints 0
_refine_ls_restrained_S_all 1.056
_refine_ls_R_factor_all 0.0311
_refine_ls_R_factor_gt 0.0296
_refine_ls_shift/su_max 0.000
_refine_ls_shift/su_mean 0.000
_refine_ls_structure_factor_coef Fsqd
_refine_ls_weighting_details 'w=1/[\s^2^(Fo^2^)+(0.0362P)^2^+0.4501P] where P=(Fo^2^+2Fc^2^)/3'
_refine_ls_weighting_scheme calc
_refine_ls_wR_factor_gt 0.0752
_refine_ls_wR_factor_ref 0.0762
_reflns_Friedel_coverage 0.693
_reflns_Friedel_fraction_full 0.982
_reflns_Friedel_fraction_max 0.982
_reflns_number_gt 3525
_reflns_number_total 3655
_reflns_threshold_expression 'I > 2\s(I)'
_cod_data_source_file cs6b00858_si_002.cif
_cod_data_source_block d1619
_cod_database_code 4516694
_shelx_shelxl_version_number 2014/7
_shelx_space_group_comment
; 
The symmetry employed for this shelxl refinement is uniquely defined 
by the following loop, which should always be used as a source of 
symmetry information in preference to the above space-group names. 
They are only intended as comments. 
;
_shelx_estimated_absorpt_t_min 0.872
_shelx_estimated_absorpt_t_max 0.963

loop_
_space_group_symop_operation_xyz
'x, y, z'
'x+1/2, -y+1/2, -z'
'-x, y+1/2, -z+1/2'
'-x+1/2, -y, z+1/2'

loop_
_atom_site_label
_atom_site_type_symbol
_atom_site_fract_x
_atom_site_fract_y
_atom_site_fract_z
_atom_site_U_iso_or_equiv
_atom_site_adp_type
_atom_site_occupancy
_atom_site_site_symmetry_order
_atom_site_calc_flag
_atom_site_refinement_flags_posn
_atom_site_refinement_flags_adp
_atom_site_refinement_flags_occupancy
_atom_site_disorder_assembly
_atom_site_disorder_group
O1 O 0.1046(3) 0.59988(9) 0.48336(7) 0.0474(4) Uani 1 1 d . . . . .
O2 O 0.4794(4) 0.61294(8) 0.43603(6) 0.0450(4) Uani 1 1 d . . . . .
N1 N 0.5002(3) 0.34932(8) 0.37495(6) 0.0248(3) Uani 1 1 d . . . . .
N2 N 0.4974(4) 0.28073(9) 0.34779(7) 0.0315(4) Uani 1 1 d . . . . .
N3 N 0.3149(4) 0.28433(9) 0.30812(7) 0.0306(4) Uani 1 1 d . . . . .
C1 C 0.6756(4) 0.36730(11) 0.42275(8) 0.0288(4) Uani 1 1 d . . . . .
H1A H 0.7712 0.4154 0.4141 0.035 Uiso 1 1 calc R U . . .
H1B H 0.8023 0.3250 0.4275 0.035 Uiso 1 1 calc R U . . .
C2 C 0.5226(4) 0.37704(10) 0.47773(7) 0.0276(4) Uani 1 1 d . . . . .
C3 C 0.5715(5) 0.32912(12) 0.52512(8) 0.0371(5) Uani 1 1 d . . . . .
H3A H 0.7045 0.2915 0.5228 0.044 Uiso 1 1 calc R U . . .
C4 C 0.4280(5) 0.33602(13) 0.57531(9) 0.0464(6) Uani 1 1 d . . . . .
H4A H 0.4653 0.3044 0.6080 0.056 Uiso 1 1 calc R U . . .
C5 C 0.2307(6) 0.38895(15) 0.57773(9) 0.0500(6) Uani 1 1 d . . . . .
H5A H 0.1257 0.3917 0.6115 0.060 Uiso 1 1 calc R U . . .
C6 C 0.1827(5) 0.43859(13) 0.53150(8) 0.0389(5) Uani 1 1 d . . . . .
H6A H 0.0481 0.4757 0.5342 0.047 Uiso 1 1 calc R U . . .
C7 C 0.3328(4) 0.43390(10) 0.48091(8) 0.0275(4) Uani 1 1 d . . . . .
C8 C 0.2929(4) 0.49127(10) 0.43328(8) 0.0252(4) Uani 1 1 d . . . . .
C9 C 0.2824(3) 0.47594(10) 0.37576(7) 0.0226(4) Uani 1 1 d . . . . .
C10 C 0.3191(4) 0.39790(10) 0.35305(7) 0.0224(4) Uani 1 1 d . . . . .
C11 C 0.2019(4) 0.35543(10) 0.30970(8) 0.0254(4) Uani 1 1 d . . . . .
C12 C -0.0136(4) 0.37697(11) 0.26982(8) 0.0295(4) Uani 1 1 d . . . . .
H12A H -0.0880 0.4267 0.2829 0.035 Uiso 1 1 calc R U . . .
H12B H -0.1506 0.3373 0.2728 0.035 Uiso 1 1 calc R U . . .
C13 C 0.0663(4) 0.38471(12) 0.20630(8) 0.0355(5) Uani 1 1 d . . . . .
H13A H 0.2036 0.4242 0.2031 0.043 Uiso 1 1 calc R U . . .
H13B H 0.1383 0.3349 0.1927 0.043 Uiso 1 1 calc R U . . .
C14 C -0.1586(6) 0.40737(16) 0.16744(10) 0.0528(6) Uani 1 1 d . . . . .
H14A H -0.2974 0.3685 0.1717 0.063 Uiso 1 1 calc R U . . .
H14B H -0.2277 0.4577 0.1807 0.063 Uiso 1 1 calc R U . . .
C15 C -0.0881(7) 0.4136(2) 0.10453(12) 0.0792(10) Uani 1 1 d . . . . .
H15A H -0.2427 0.4254 0.0817 0.119 Uiso 1 1 calc R U . . .
H15B H -0.0145 0.3645 0.0913 0.119 Uiso 1 1 calc R U . . .
H15C H 0.0391 0.4549 0.0994 0.119 Uiso 1 1 calc R U . . .
C16 C 0.2339(4) 0.53738(10) 0.33156(7) 0.0235(4) Uani 1 1 d . . . . .
C17 C 0.4043(4) 0.54500(11) 0.28507(8) 0.0278(4) Uani 1 1 d . . . . .
H17A H 0.5442 0.5099 0.2811 0.033 Uiso 1 1 calc R U . . .
C18 C 0.3714(4) 0.60330(12) 0.24454(8) 0.0360(5) Uani 1 1 d . . . . .
H18A H 0.4918 0.6092 0.2138 0.043 Uiso 1 1 calc R U . . .
C19 C 0.1638(5) 0.65282(11) 0.24883(9) 0.0382(5) Uani 1 1 d . . . . .
H19A H 0.1404 0.6925 0.2208 0.046 Uiso 1 1 calc R U . . .
C20 C -0.0099(5) 0.64469(11) 0.29390(9) 0.0374(5) Uani 1 1 d . . . . .
H20A H -0.1545 0.6783 0.2964 0.045 Uiso 1 1 calc R U . . .
C21 C 0.0257(4) 0.58758(10) 0.33562(8) 0.0304(4) Uani 1 1 d . . . . .
H21A H -0.0925 0.5829 0.3669 0.036 Uiso 1 1 calc R U . . .
C22 C 0.2745(4) 0.57374(11) 0.45368(8) 0.0305(4) Uani 1 1 d . . . . .
C23 C 0.4438(18) 0.6983(3) 0.4486(2) 0.0491(17) Uani 0.595(12) 1 d . . P A 1
H23A H 0.2594 0.7125 0.4453 0.059 Uiso 0.595(12) 1 calc R U P A 1
H23B H 0.5024 0.7102 0.4886 0.059 Uiso 0.595(12) 1 calc R U P A 1
C24 C 0.5937(16) 0.7407(2) 0.4072(2) 0.0512(18) Uani 0.595(12) 1 d . . P A 1
H24A H 0.7741 0.7240 0.4093 0.077 Uiso 0.595(12) 1 calc R U P A 1
H24B H 0.5829 0.7960 0.4160 0.077 Uiso 0.595(12) 1 calc R U P A 1
H24C H 0.5267 0.7312 0.3681 0.077 Uiso 0.595(12) 1 calc R U P A 1
C24A C 0.440(2) 0.7430(4) 0.4102(3) 0.044(2) Uiso 0.405(12) 1 d . . P A 2
H24D H 0.5169 0.7316 0.3723 0.066 Uiso 0.405(12) 1 calc R U P A 2
H24E H 0.4778 0.7966 0.4210 0.066 Uiso 0.405(12) 1 calc R U P A 2
H24F H 0.2524 0.7358 0.4080 0.066 Uiso 0.405(12) 1 calc R U P A 2
C23A C 0.5549(18) 0.6869(4) 0.4573(3) 0.038(2) Uiso 0.405(12) 1 d . . P A 2
H23C H 0.7450 0.6916 0.4595 0.045 Uiso 0.405(12) 1 calc R U P A 2
H23D H 0.4803 0.6971 0.4961 0.045 Uiso 0.405(12) 1 calc R U P A 2

loop_
_atom_site_aniso_label
_atom_site_aniso_U_11
_atom_site_aniso_U_22
_atom_site_aniso_U_33
_atom_site_aniso_U_23
_atom_site_aniso_U_13
_atom_site_aniso_U_12
O1 0.0491(10) 0.0477(9) 0.0453(8) -0.0146(7) 0.0084(8) 0.0117(8)
O2 0.0629(11) 0.0305(7) 0.0418(8) -0.0132(6) 0.0127(8) -0.0165(8)
N1 0.0278(8) 0.0225(7) 0.0242(7) 0.0029(6) 0.0013(7) 0.0037(7)
N2 0.0389(10) 0.0232(7) 0.0323(8) 0.0000(6) 0.0006(8) 0.0026(7)
N3 0.0360(10) 0.0247(7) 0.0311(8) -0.0008(6) -0.0007(7) 0.0005(7)
C1 0.0258(10) 0.0320(10) 0.0288(9) 0.0052(8) -0.0033(8) 0.0002(8)
C2 0.0288(10) 0.0285(9) 0.0255(9) 0.0030(7) -0.0042(8) -0.0089(8)
C3 0.0472(14) 0.0322(10) 0.0318(10) 0.0062(8) -0.0091(9) -0.0094(9)
C4 0.0690(17) 0.0424(12) 0.0279(10) 0.0100(9) -0.0030(11) -0.0138(12)
C5 0.0680(17) 0.0573(14) 0.0248(10) 0.0026(10) 0.0117(11) -0.0169(13)
C6 0.0444(13) 0.0454(12) 0.0268(10) -0.0014(8) 0.0064(9) -0.0070(11)
C7 0.0310(11) 0.0307(9) 0.0207(8) 0.0000(7) -0.0020(8) -0.0098(8)
C8 0.0229(9) 0.0262(9) 0.0266(9) -0.0009(7) 0.0020(7) -0.0026(8)
C9 0.0196(9) 0.0231(9) 0.0251(8) 0.0001(7) 0.0032(7) -0.0009(7)
C10 0.0229(9) 0.0221(8) 0.0223(8) 0.0041(7) 0.0033(7) 0.0002(7)
C11 0.0263(9) 0.0240(8) 0.0260(8) 0.0000(7) 0.0020(7) -0.0004(8)
C12 0.0272(10) 0.0297(9) 0.0317(10) -0.0047(7) -0.0029(8) -0.0002(8)
C13 0.0379(12) 0.0385(10) 0.0301(10) 0.0011(8) -0.0012(9) -0.0022(9)
C14 0.0536(16) 0.0654(16) 0.0392(12) 0.0033(11) -0.0111(11) 0.0049(13)
C15 0.081(2) 0.113(3) 0.0431(14) 0.0228(16) -0.0124(15) -0.008(2)
C16 0.0268(10) 0.0196(8) 0.0241(8) -0.0023(7) -0.0027(7) -0.0016(7)
C17 0.0289(10) 0.0288(9) 0.0256(8) 0.0011(7) -0.0012(8) 0.0023(8)
C18 0.0413(12) 0.0381(10) 0.0286(9) 0.0074(9) -0.0011(9) -0.0038(9)
C19 0.0505(13) 0.0284(9) 0.0356(10) 0.0084(8) -0.0121(10) -0.0011(10)
C20 0.0392(12) 0.0261(9) 0.0470(12) -0.0019(8) -0.0111(10) 0.0089(10)
C21 0.0281(11) 0.0277(9) 0.0353(9) -0.0037(7) -0.0011(8) 0.0022(8)
C22 0.0358(12) 0.0322(10) 0.0236(9) -0.0026(7) -0.0027(8) 0.0008(9)
C23 0.076(4) 0.022(2) 0.049(3) -0.0179(17) 0.009(3) -0.009(2)
C24 0.065(5) 0.0248(19) 0.064(3) -0.0060(17) 0.004(2) -0.0017(19)

loop_
_atom_type_symbol
_atom_type_description
_atom_type_scat_dispersion_real
_atom_type_scat_dispersion_imag
_atom_type_scat_source
C C 0.0181 0.0091 'International Tables Vol C Tables 4.2.6.8 and 6.1.1.4'
H H 0.0000 0.0000 'International Tables Vol C Tables 4.2.6.8 and 6.1.1.4'
N N 0.0311 0.0180 'International Tables Vol C Tables 4.2.6.8 and 6.1.1.4'
O O 0.0492 0.0322 'International Tables Vol C Tables 4.2.6.8 and 6.1.1.4'

loop_
_geom_angle_atom_site_label_1
_geom_angle_atom_site_label_2
_geom_angle_atom_site_label_3
_geom_angle
C22 O2 C23A 125.1(4)
C22 O2 C23 110.1(3)
N2 N1 C10 111.58(15)
N2 N1 C1 123.10(15)
C10 N1 C1 125.31(15)
N3 N2 N1 106.80(14)
N2 N3 C11 109.45(15)
N1 C1 C2 109.26(16)
N1 C1 H1A 109.8
C2 C1 H1A 109.8
N1 C1 H1B 109.8
C2 C1 H1B 109.8
H1A C1 H1B 108.3
C3 C2 C7 120.51(18)
C3 C2 C1 119.76(18)
C7 C2 C1 119.73(15)
C4 C3 C2 120.4(2)
C4 C3 H3A 119.8
C2 C3 H3A 119.8
C5 C4 C3 119.5(2)
C5 C4 H4A 120.2
C3 C4 H4A 120.2
C4 C5 C6 121.0(2)
C4 C5 H5A 119.5
C6 C5 H5A 119.5
C5 C6 C7 120.0(2)
C5 C6 H6A 120.0
C7 C6 H6A 120.0
C2 C7 C6 118.43(17)
C2 C7 C8 121.93(16)
C6 C7 C8 119.59(18)
C9 C8 C7 126.43(16)
C9 C8 C22 119.28(16)
C7 C8 C22 114.24(15)
C8 C9 C10 121.79(15)
C8 C9 C16 122.29(16)
C10 C9 C16 115.92(15)
N1 C10 C11 104.04(15)
N1 C10 C9 122.02(16)
C11 C10 C9 133.93(17)
N3 C11 C10 108.12(16)
N3 C11 C12 122.04(16)
C10 C11 C12 129.83(16)
C11 C12 C13 114.07(17)
C11 C12 H12A 108.7
C13 C12 H12A 108.7
C11 C12 H12B 108.7
C13 C12 H12B 108.7
H12A C12 H12B 107.6
C14 C13 C12 112.21(18)
C14 C13 H13A 109.2
C12 C13 H13A 109.2
C14 C13 H13B 109.2
C12 C13 H13B 109.2
H13A C13 H13B 107.9
C15 C14 C13 113.6(2)
C15 C14 H14A 108.8
C13 C14 H14A 108.8
C15 C14 H14B 108.8
C13 C14 H14B 108.8
H14A C14 H14B 107.7
C14 C15 H15A 109.5
C14 C15 H15B 109.5
H15A C15 H15B 109.5
C14 C15 H15C 109.5
H15A C15 H15C 109.5
H15B C15 H15C 109.5
C21 C16 C17 119.00(17)
C21 C16 C9 122.07(16)
C17 C16 C9 118.93(16)
C18 C17 C16 120.52(19)
C18 C17 H17A 119.7
C16 C17 H17A 119.7
C19 C18 C17 120.08(19)
C19 C18 H18A 120.0
C17 C18 H18A 120.0
C18 C19 C20 119.94(18)
C18 C19 H19A 120.0
C20 C19 H19A 120.0
C19 C20 C21 120.30(19)
C19 C20 H20A 119.9
C21 C20 H20A 119.9
C16 C21 C20 120.12(19)
C16 C21 H21A 119.9
C20 C21 H21A 119.9
O1 C22 O2 124.64(19)
O1 C22 C8 125.46(19)
O2 C22 C8 109.84(16)
C24 C23 O2 107.9(4)
C24 C23 H23A 110.1
O2 C23 H23A 110.1
C24 C23 H23B 110.1
O2 C23 H23B 110.1
H23A C23 H23B 108.4
C23 C24 H24A 109.5
C23 C24 H24B 109.5
H24A C24 H24B 109.5
C23 C24 H24C 109.5
H24A C24 H24C 109.5
H24B C24 H24C 109.5
C23A C24A H24D 109.5
C23A C24A H24E 109.5
H24D C24A H24E 109.5
C23A C24A H24F 109.5
H24D C24A H24F 109.5
H24E C24A H24F 109.5
O2 C23A C24A 102.4(5)
O2 C23A H23C 111.3
C24A C23A H23C 111.3
O2 C23A H23D 111.3
C24A C23A H23D 111.3
H23C C23A H23D 109.2

loop_
_geom_bond_atom_site_label_1
_geom_bond_atom_site_label_2
_geom_bond_distance
O1 C22 1.203(3)
O2 C22 1.325(3)
O2 C23A 1.426(8)
O2 C23 1.517(5)
N1 N2 1.342(2)
N1 C10 1.358(2)
N1 C1 1.461(2)
N2 N3 1.316(2)
N3 C11 1.364(2)
C1 C2 1.503(3)
C1 H1A 0.9900
C1 H1B 0.9900
C2 C3 1.394(3)
C2 C7 1.394(3)
C3 C4 1.379(3)
C3 H3A 0.9500
C4 C5 1.374(4)
C4 H4A 0.9500
C5 C6 1.390(3)
C5 H5A 0.9500
C6 C7 1.403(3)
C6 H6A 0.9500
C7 C8 1.494(2)
C8 C9 1.352(2)
C8 C22 1.506(3)
C9 C10 1.461(2)
C9 C16 1.493(2)
C10 C11 1.381(3)
C11 C12 1.494(3)
C12 C13 1.526(3)
C12 H12A 0.9900
C12 H12B 0.9900
C13 C14 1.521(3)
C13 H13A 0.9900
C13 H13B 0.9900
C14 C15 1.498(4)
C14 H14A 0.9900
C14 H14B 0.9900
C15 H15A 0.9800
C15 H15B 0.9800
C15 H15C 0.9800
C16 C21 1.389(3)
C16 C17 1.394(3)
C17 C18 1.385(3)
C17 H17A 0.9500
C18 C19 1.379(3)
C18 H18A 0.9500
C19 C20 1.381(3)
C19 H19A 0.9500
C20 C21 1.391(3)
C20 H20A 0.9500
C21 H21A 0.9500
C23 C24 1.433(8)
C23 H23A 0.9900
C23 H23B 0.9900
C24 H24A 0.9800
C24 H24B 0.9800
C24 H24C 0.9800
C24A C23A 1.573(11)
C24A H24D 0.9800
C24A H24E 0.9800
C24A H24F 0.9800
C23A H23C 0.9900
C23A H23D 0.9900

loop_
_geom_torsion_atom_site_label_1
_geom_torsion_atom_site_label_2
_geom_torsion_atom_site_label_3
_geom_torsion_atom_site_label_4
_geom_torsion
C10 N1 N2 N3 0.1(2)
C1 N1 N2 N3 179.02(15)
N1 N2 N3 C11 0.3(2)
N2 N1 C1 C2 -112.73(18)
C10 N1 C1 C2 66.1(2)
N1 C1 C2 C3 120.19(19)
N1 C1 C2 C7 -59.8(2)
C7 C2 C3 C4 1.7(3)
C1 C2 C3 C4 -178.27(19)
C2 C3 C4 C5 2.0(3)
C3 C4 C5 C6 -3.6(4)
C4 C5 C6 C7 1.5(4)
C3 C2 C7 C6 -3.7(3)
C1 C2 C7 C6 176.22(18)
C3 C2 C7 C8 173.82(18)
C1 C2 C7 C8 -6.2(3)
C5 C6 C7 C2 2.2(3)
C5 C6 C7 C8 -175.4(2)
C2 C7 C8 C9 45.8(3)
C6 C7 C8 C9 -136.7(2)
C2 C7 C8 C22 -131.58(19)
C6 C7 C8 C22 45.9(2)
C7 C8 C9 C10 -2.1(3)
C22 C8 C9 C10 175.19(18)
C7 C8 C9 C16 178.19(18)
C22 C8 C9 C16 -4.5(3)
N2 N1 C10 C11 -0.4(2)
C1 N1 C10 C11 -179.32(16)
N2 N1 C10 C9 179.44(16)
C1 N1 C10 C9 0.5(3)
C8 C9 C10 N1 -40.3(3)
C16 C9 C10 N1 139.40(17)
C8 C9 C10 C11 139.4(2)
C16 C9 C10 C11 -40.8(3)
N2 N3 C11 C10 -0.6(2)
N2 N3 C11 C12 -179.71(17)
N1 C10 C11 N3 0.6(2)
C9 C10 C11 N3 -179.24(19)
N1 C10 C11 C12 179.62(18)
C9 C10 C11 C12 -0.2(3)
N3 C11 C12 C13 -68.8(2)
C10 C11 C12 C13 112.2(2)
C11 C12 C13 C14 -179.50(18)
C12 C13 C14 C15 -178.6(2)
C8 C9 C16 C21 -52.0(3)
C10 C9 C16 C21 128.26(18)
C8 C9 C16 C17 127.4(2)
C10 C9 C16 C17 -52.3(2)
C21 C16 C17 C18 2.0(3)
C9 C16 C17 C18 -177.39(17)
C16 C17 C18 C19 -2.2(3)
C17 C18 C19 C20 0.6(3)
C18 C19 C20 C21 1.1(3)
C17 C16 C21 C20 -0.3(3)
C9 C16 C21 C20 179.08(17)
C19 C20 C21 C16 -1.2(3)
C23A O2 C22 O1 11.7(5)
C23 O2 C22 O1 -10.8(4)
C23A O2 C22 C8 -165.8(4)
C23 O2 C22 C8 171.7(3)
C9 C8 C22 O1 116.5(2)
C7 C8 C22 O1 -65.9(3)
C9 C8 C22 O2 -66.0(2)
C7 C8 C22 O2 111.58(18)
C22 O2 C23 C24 -153.0(6)
C22 O2 C23A C24A -97.2(6)
